data_2108135
loop_
_publ_author_name
'Chuang, Yu-Chun'
'Sheu, Chou-Fu'
'Lee, Gene-Hsiang'
'Chen, Yu-Sheng'
'Wang, Yu'

_publ_section_title
;
 Charge density studies of 3<i>d</i> metal (Ni/Cu) complexes with a
 non-innocent ligand
;
_journal_issue 4
_journal_name_full 'Acta Crystallographica Section B'
_journal_page_first 634
_journal_page_last 642
_journal_paper_doi 10.1107/S2052520617007119
_journal_volume 73
_journal_year 2017
_chemical_formula_sum 'C18 H12 Cu N6 S4'
_chemical_formula_weight 504.12
_space_group_IT_number 2
_symmetry_cell_setting triclinic
_symmetry_space_group_name_Hall '-P 1'
_symmetry_space_group_name_H-M 'P -1'
_atom_sites_solution_hydrogens geom
_atom_sites_solution_primary direct
_atom_sites_solution_secondary difmap
_audit_creation_method SHELXL-97
_cell_angle_alpha 115.334(4)
_cell_angle_beta 95.223(4)
_cell_angle_gamma 108.563(4)
_cell_formula_units_Z 1
_cell_length_a 7.5458(3)
_cell_length_b 9.0111(7)
_cell_length_c 9.2574(3)
_cell_measurement_reflns_used 15123
_cell_measurement_temperature 100(2)
_cell_measurement_theta_max 59.99
_cell_measurement_theta_min 2.52
_cell_volume 520.01(6)
_computing_cell_refinement DENZO-SMN
_computing_data_collection 'NONIUS COLLECT'
_computing_data_reduction DENZO-SMN
_computing_molecular_graphics 'Bruker SHELXTL'
_computing_publication_material 'Bruker SHELXTL'
_computing_structure_refinement 'SHELXL-97 (Sheldrick, 1997)'
_computing_structure_solution 'SHELXS-97 (Sheldrick, 1990)'
_diffrn_ambient_temperature 100(2)
_diffrn_measured_fraction_theta_full 0.961
_diffrn_measured_fraction_theta_max 0.961
_diffrn_measurement_device_type 'CCD area detector'
_diffrn_radiation_monochromator graphite
_diffrn_radiation_source 'fine-focus sealed tube'
_diffrn_radiation_type MoK\a
_diffrn_radiation_wavelength 0.71073
_diffrn_reflns_av_R_equivalents 0.0000
_diffrn_reflns_av_sigmaI/netI 0.0111
_diffrn_reflns_limit_h_max 18
_diffrn_reflns_limit_h_min -18
_diffrn_reflns_limit_k_max 19
_diffrn_reflns_limit_k_min -21
_diffrn_reflns_limit_l_max 22
_diffrn_reflns_limit_l_min 0
_diffrn_reflns_number 15123
_diffrn_reflns_theta_full 59.99
_diffrn_reflns_theta_max 59.99
_diffrn_reflns_theta_min 2.52
_exptl_absorpt_coefficient_mu 1.469
_exptl_absorpt_correction_T_max 0.7194
_exptl_absorpt_correction_T_min 0.5910
_exptl_absorpt_correction_type multi-scan
_exptl_absorpt_process_details sadabs
_exptl_crystal_colour 'dark green'
_exptl_crystal_density_diffrn 1.610
_exptl_crystal_density_method 'not measured'
_exptl_crystal_description block
_exptl_crystal_F_000 255
_exptl_crystal_size_max 0.40
_exptl_crystal_size_mid 0.30
_exptl_crystal_size_min 0.24
_refine_diff_density_max 0.978
_refine_diff_density_min -0.439
_refine_ls_extinction_method none
_refine_ls_goodness_of_fit_ref 1.142
_refine_ls_hydrogen_treatment mixed
_refine_ls_matrix_type full
_refine_ls_number_parameters 157
_refine_ls_number_reflns 15123
_refine_ls_number_restraints 0
_refine_ls_restrained_S_all 1.142
_refine_ls_R_factor_all 0.0260
_refine_ls_R_factor_gt 0.0222
_refine_ls_shift/su_max 0.002
_refine_ls_shift/su_mean 0.000
_refine_ls_structure_factor_coef Fsqd
_refine_ls_weighting_details 'calc w=1/[\s^2^(Fo^2^)+(0.0283P)^2^+0.0689P] where P=(Fo^2^+2Fc^2^)/3'
_refine_ls_weighting_scheme calc
_refine_ls_wR_factor_gt 0.0658
_refine_ls_wR_factor_ref 0.0675
_reflns_number_gt 13925
_reflns_number_total 15123
_reflns_threshold_expression >2sigma(I)
_cod_data_source_file lc5076sup1.cif
_cod_data_source_block CCDC_1525431
_cod_original_cell_volume 520.01(5)
_cod_database_code 2108135

loop_
_symmetry_equiv_pos_as_xyz
'x, y, z'
'-x, -y, -z'

loop_
_atom_site_type_symbol
_atom_site_label
_atom_site_fract_x
_atom_site_fract_y
_atom_site_fract_z
_atom_site_U_iso_or_equiv
_atom_site_adp_type
_atom_site_calc_flag
_atom_site_refinement_flags
_atom_site_occupancy
_atom_site_symmetry_multiplicity
Cu Cu1 0.5000 1.0000 0.5000 0.009600(10) Uani d S 1 2
S S1 0.172576(14) 0.892888(15) 0.419114(13) 0.01361(2) Uani d . 1 1
S S2 0.485502(15) 0.914568(16) 0.698811(14) 0.01464(2) Uani d . 1 1
N N1 -0.26008(5) 0.61894(6) 0.49164(5) 0.01815(6) Uani d . 1 1
N N2 0.13349(8) 0.69076(8) 0.86499(7) 0.02447(8) Uani d . 1 1
N N3 0.62647(6) 0.64016(5) 0.80570(5) 0.01629(5) Uani d . 1 1
C C1 0.10528(5) 0.79684(5) 0.54262(4) 0.01159(4) Uani d . 1 1
C C2 0.23749(5) 0.80869(5) 0.66343(5) 0.01212(4) Uani d . 1 1
C C3 -0.09672(5) 0.70110(5) 0.51590(5) 0.01350(4) Uani d . 1 1
C C4 0.17607(6) 0.73972(6) 0.77115(6) 0.01590(5) Uani d . 1 1
C C5 0.67251(8) 0.77338(6) 0.96161(6) 0.01912(7) Uani d . 1 1
C C6 0.74637(8) 0.75487(6) 1.09197(6) 0.01948(7) Uani d . 1 1
C C7 0.77132(7) 0.59832(6) 1.05847(5) 0.01630(5) Uani d . 1 1
C C8 0.72136(7) 0.46287(6) 0.89608(5) 0.01623(5) Uani d . 1 1
C C9 0.64875(7) 0.48710(6) 0.76925(5) 0.01690(6) Uani d . 1 1
H H3 0.5803(19) 0.6538(17) 0.7229(17) 0.032(3) Uiso d . 1 1
H H5 0.657(2) 0.8757(19) 0.9779(18) 0.042(4) Uiso d . 1 1
H H6 0.785(2) 0.8507(17) 1.2045(16) 0.032(3) Uiso d . 1 1
H H7 0.8229(19) 0.5892(16) 1.1457(16) 0.028(3) Uiso d . 1 1
H H8 0.7358(18) 0.3498(16) 0.8643(15) 0.024(3) Uiso d . 1 1
H H9 0.6146(19) 0.4108(17) 0.6622(16) 0.031(3) Uiso d . 1 1

loop_
_atom_site_aniso_label
_atom_site_aniso_U_11
_atom_site_aniso_U_22
_atom_site_aniso_U_33
_atom_site_aniso_U_12
_atom_site_aniso_U_13
_atom_site_aniso_U_23
Cu1 0.00857(2) 0.00993(2) 0.01061(2) 0.003380(10) 0.002420(10) 0.005460(10)
S1 0.00953(3) 0.01944(4) 0.01442(3) 0.00481(3) 0.00290(2) 0.01107(3)
S2 0.00991(3) 0.02021(4) 0.01716(4) 0.00448(3) 0.00241(3) 0.01319(3)
N1 0.01084(10) 0.02172(14) 0.01978(13) 0.00237(9) 0.00298(9) 0.01137(12)
N2 0.02269(17) 0.0334(2) 0.0279(2) 0.00961(16) 0.00940(15) 0.02438(19)
N3 0.01910(13) 0.01829(12) 0.01241(10) 0.00812(10) 0.00219(9) 0.00812(9)
C1 0.00968(9) 0.01258(10) 0.01238(10) 0.00364(8) 0.00285(7) 0.00649(8)
C2 0.01088(10) 0.01341(10) 0.01361(11) 0.00430(8) 0.00322(8) 0.00822(9)
C3 0.01030(10) 0.01506(11) 0.01385(11) 0.00322(8) 0.00287(8) 0.00726(9)
C4 0.01420(12) 0.01936(14) 0.01848(14) 0.00587(10) 0.00511(10) 0.01325(12)
C5 0.02549(19) 0.01669(14) 0.01523(13) 0.01083(13) 0.00121(12) 0.00685(11)
C6 0.02663(19) 0.01639(14) 0.01236(12) 0.01003(13) -0.00034(12) 0.00437(10)
C7 0.01921(14) 0.01589(12) 0.01295(11) 0.00718(11) 0.00058(10) 0.00681(10)
C8 0.01911(14) 0.01465(12) 0.01448(12) 0.00749(11) 0.00287(10) 0.00641(10)
C9 0.02054(15) 0.01696(13) 0.01179(11) 0.00805(12) 0.00309(10) 0.00558(10)

loop_
_atom_type_symbol
_atom_type_description
_atom_type_scat_dispersion_real
_atom_type_scat_dispersion_imag
_atom_type_scat_source
C C 0.0033 0.0016 'International Tables Vol C Tables 4.2.6.8 and 6.1.1.4'
H H 0.0000 0.0000 'International Tables Vol C Tables 4.2.6.8 and 6.1.1.4'
N N 0.0061 0.0033 'International Tables Vol C Tables 4.2.6.8 and 6.1.1.4'
S S 0.1246 0.1234 'International Tables Vol C Tables 4.2.6.8 and 6.1.1.4'
Cu Cu 0.3201 1.2651 'International Tables Vol C Tables 4.2.6.8 and 6.1.1.4'

loop_
_geom_angle_atom_site_label_1
_geom_angle_atom_site_label_2
_geom_angle_atom_site_label_3
_geom_angle_site_symmetry_1
_geom_angle_site_symmetry_3
_geom_angle
S1 Cu1 S1 . 2_676 180.0
S1 Cu1 S2 . 2_676 89.067(5)
S1 Cu1 S2 2_676 2_676 90.933(5)
S1 Cu1 S2 . . 90.933(5)
S1 Cu1 S2 2_676 . 89.067(5)
S2 Cu1 S2 2_676 . 180.000(5)
C1 S1 Cu1 . . 102.019(13)
C2 S2 Cu1 . . 101.667(13)
C9 N3 C5 . . 122.97(4)
C2 C1 C3 . . 119.38(3)
C2 C1 S1 . . 122.70(3)
C3 C1 S1 . . 117.92(3)
C1 C2 C4 . . 121.06(3)
C1 C2 S2 . . 122.46(3)
C4 C2 S2 . . 116.44(3)
N1 C3 C1 . . 178.07(5)
N2 C4 C2 . . 176.67(6)
N3 C5 C6 . . 119.49(4)
C5 C6 C7 . . 118.96(4)
C8 C7 C6 . . 120.12(4)
C9 C8 C7 . . 119.07(4)
N3 C9 C8 . . 119.38(4)

loop_
_geom_bond_atom_site_label_1
_geom_bond_atom_site_label_2
_geom_bond_site_symmetry_2
_geom_bond_distance
Cu1 S1 . 2.26338(16)
Cu1 S1 2_676 2.26338(16)
Cu1 S2 2_676 2.27762(12)
Cu1 S2 . 2.27762(13)
S1 C1 . 1.7283(4)
S2 C2 . 1.7332(4)
N1 C3 . 1.1594(5)
N2 C4 . 1.1580(6)
N3 C9 . 1.3432(6)
N3 C5 . 1.3436(6)
C1 C2 . 1.3727(5)
C1 C3 . 1.4284(5)
C2 C4 . 1.4236(5)
C5 C6 . 1.3797(6)
C6 C7 . 1.3882(6)
C7 C8 . 1.3875(6)
C8 C9 . 1.3801(6)

_cod_database_fobs_code 2108135
